data_4504242
loop_
_publ_author_name
'Xue, Dong-Xu'
'Lin, Yan-Yong'
'Cheng, Xiao-Ning'
'Chen, Xiao-Ming'

_publ_section_title
;
 A Tetracarboxylate&#x2212;Bridged Dicopper(II) Paddle-Wheel-Based 2-D
 Porous Coordination Polymer with Gas Sorption Properties
;
_journal_issue 7
_journal_name_full 'Crystal Growth &amp; Design'
_journal_page_first 1332
_journal_paper_doi 10.1021/cg070144q
_journal_volume 7
_journal_year 2007
_chemical_formula_moiety Cu2(BDC)2(DMF)(C2H5OH)0.5(H2O)0.5
_chemical_formula_sum 'C23 H27 Cu2 N2 O11.5'
_chemical_formula_weight 642.55
_chemical_name_common 'Copper(II) terephthalate'
_chemical_name_systematic
; 
 ? 
;
_space_group_IT_number 64
_symmetry_cell_setting orthorhombic
_symmetry_space_group_name_Hall '-C 2ac 2'
_symmetry_space_group_name_H-M 'C m c a'
_atom_sites_solution_hydrogens geom
_atom_sites_solution_primary direct
_atom_sites_solution_secondary difmap
_audit_creation_method SHELXL-97
_cell_angle_alpha 90.00
_cell_angle_beta 90.00
_cell_angle_gamma 90.00
_cell_formula_units_Z 16
_cell_length_a 28.129(6)
_cell_length_b 25.034(5)
_cell_length_c 15.343(3)
_cell_measurement_temperature 150(2)
_cell_volume 10804(4)
_computing_cell_refinement 'SAINT-PLUS, Ver. 6.0, 1997'
_computing_data_collection 'SMART, 1998.'
_computing_data_reduction 'SAINT-PLUS, Ver. 6.0, 1997'
_computing_molecular_graphics 'XP, Ver. 6.10, Bruker AXS Inc., 2000.'
_computing_publication_material 'SHELXTL-Bruker AXS Inc., 1998.'
_computing_structure_refinement 'SHELXL-97 (Sheldrick, 1997)'
_computing_structure_solution 'SHELXS-97 (Sheldrick, 1990)'
_diffrn_ambient_temperature 150(2)
_diffrn_measured_fraction_theta_full 0.999
_diffrn_measured_fraction_theta_max 0.999
_diffrn_measurement_device_type 'Bruker Apex CCD'
_diffrn_measurement_method '\w scan'
_diffrn_radiation_monochromator graphite
_diffrn_radiation_source 'fine-focus sealed tube'
_diffrn_radiation_type MoK\a
_diffrn_radiation_wavelength 0.71073
_diffrn_reflns_av_R_equivalents 0.0787
_diffrn_reflns_av_sigmaI/netI 0.0740
_diffrn_reflns_limit_h_max 23
_diffrn_reflns_limit_h_min -33
_diffrn_reflns_limit_k_max 19
_diffrn_reflns_limit_k_min -29
_diffrn_reflns_limit_l_max 18
_diffrn_reflns_limit_l_min -13
_diffrn_reflns_number 18556
_diffrn_reflns_theta_full 25.00
_diffrn_reflns_theta_max 25.00
_diffrn_reflns_theta_min 1.45
_exptl_absorpt_coefficient_mu 1.637
_exptl_absorpt_correction_T_max 0.9226
_exptl_absorpt_correction_T_min 0.7913
_exptl_absorpt_correction_type multi-scan
_exptl_absorpt_process_details 'SADABS (Bruker, 2002)'
_exptl_crystal_colour blue
_exptl_crystal_density_diffrn 1.580
_exptl_crystal_density_method 'not measured'
_exptl_crystal_description sheet
_exptl_crystal_F_000 5264
_exptl_crystal_size_max 0.15
_exptl_crystal_size_mid 0.14
_exptl_crystal_size_min 0.05
_refine_diff_density_max 0.917
_refine_diff_density_min -0.839
_refine_diff_density_rms 0.132
_refine_ls_extinction_method none
_refine_ls_goodness_of_fit_ref 1.036
_refine_ls_hydrogen_treatment mixed
_refine_ls_matrix_type full
_refine_ls_number_parameters 366
_refine_ls_number_reflns 4865
_refine_ls_number_restraints 0
_refine_ls_restrained_S_all 1.036
_refine_ls_R_factor_all 0.1088
_refine_ls_R_factor_gt 0.0706
_refine_ls_shift/su_max 1.196
_refine_ls_shift/su_mean 0.006
_refine_ls_structure_factor_coef Fsqd
_refine_ls_weighting_details 'calc w=1/[\s^2^(Fo^2^)+(0.0669P)^2^+152.3280P] where P=(Fo^2^+2Fc^2^)/3'
_refine_ls_weighting_scheme calc
_refine_ls_wR_factor_gt 0.1571
_refine_ls_wR_factor_ref 0.1817
_reflns_number_gt 3355
_reflns_number_total 4865
_reflns_threshold_expression >2sigma(I)
_cod_data_source_file cg070144qsi20070208_091200.cif
_cod_data_source_block 2_G
_cod_depositor_comments
;
The following automatic conversions were performed:

'_symmetry_cell_setting' value 'Orthorhombic' changed to
'orthorhombic' according to
/home/saulius/struct/CIF-dictionaries/cif_core.dic dictionary named
'cif_core.dic' version 2.4.1 from
2010-06-29.

'_exptl_absorpt_correction_type' value 'Multi-scan'
changed to 'multi-scan' according to
/home/saulius/struct/CIF-dictionaries/cif_core.dic dictionary named
'cif_core.dic' version 2.4.1 from 2010-06-29.

Automatic conversion script
Id: cif_fix_values 1715 2011-07-08 13:25:40Z adriana 
;
_cod_original_cell_volume 10805(4)
_cod_original_sg_symbol_H-M Cmca
_cod_original_formula_sum 'C23 H27 Cu2 N2 O11.50'
_cod_database_code 4504242

loop_
_symmetry_equiv_pos_as_xyz
'x, y, z'
'-x, -y+1/2, z+1/2'
'-x, y+1/2, -z+1/2'
'x, -y, -z'
'x+1/2, y+1/2, z'
'-x+1/2, -y+1, z+1/2'
'-x+1/2, y+1, -z+1/2'
'x+1/2, -y+1/2, -z'
'-x, -y, -z'
'x, y-1/2, -z-1/2'
'x, -y-1/2, z-1/2'
'-x, y, z'
'-x+1/2, -y+1/2, -z'
'x+1/2, y, -z-1/2'
'x+1/2, -y, z-1/2'
'-x+1/2, y+1/2, z'

loop_
_atom_site_label
_atom_site_type_symbol
_atom_site_fract_x
_atom_site_fract_y
_atom_site_fract_z
_atom_site_U_iso_or_equiv
_atom_site_adp_type
_atom_site_occupancy
_atom_site_symmetry_multiplicity
_atom_site_calc_flag
_atom_site_refinement_flags
_atom_site_disorder_assembly
_atom_site_disorder_group
Cu1 Cu 0.5000 0.30911(4) 0.20058(7) 0.0111(3) Uani 1 2 d S . .
Cu2 Cu 0.5000 0.38530(4) 0.31984(7) 0.0150(3) Uani 1 2 d S . .
Cu3 Cu 0.21904(3) 0.59833(3) 0.18588(7) 0.0308(3) Uani 1 1 d . . .
O1 O 0.45061(17) 0.41882(18) 0.2468(4) 0.0319(13) Uani 1 1 d . . .
O1W O 0.5000 0.4446(3) 0.4183(5) 0.048(2) Uani 1 2 d S . .
H1WA H 0.5239 0.4653 0.4163 0.057 Uiso 0.50 1 d PR . .
H1WB H 0.4964 0.4319 0.4693 0.057 Uiso 0.50 1 d PR . .
O2 O 0.45092(19) 0.3538(2) 0.1488(3) 0.0387(14) Uani 1 1 d . . .
O3 O 0.26114(17) 0.53995(18) 0.1438(4) 0.0355(14) Uani 1 1 d . . .
O4 O 0.31650(17) 0.54505(19) 0.2477(4) 0.0366(14) Uani 1 1 d . . .
O5 O 0.26208(19) 0.65142(18) 0.1347(4) 0.0400(15) Uani 1 1 d . . .
O6 O 0.31191(18) 0.65606(18) 0.2475(4) 0.0396(15) Uani 1 1 d . . .
O7 O 0.45026(17) 0.77566(17) 0.2282(3) 0.0227(11) Uani 1 1 d . . .
O8 O 0.44972(19) 0.84050(18) 0.1293(3) 0.0301(13) Uani 1 1 d . . .
O9 O 0.5000 0.2532(3) 0.1005(4) 0.040(2) Uani 1 2 d S . .
H9B H 0.5292 0.2456 0.0936 0.048 Uiso 0.50 1 d PR . .
O10 O 0.1764(2) 0.5927(2) 0.0720(5) 0.0460(17) Uani 1 1 d . . .
O11 O 0.4578(4) 0.0383(4) 0.0900(7) 0.119(3) Uani 1 1 d . . .
N1 N 0.1755(3) 0.5895(3) -0.0761(6) 0.059(3) Uani 1 1 d . . .
N2 N 0.4365(2) 0.1002(3) 0.2294(10) 0.100(5) Uani 1 1 d . . .
C1 C 0.4341(3) 0.3961(3) 0.1807(6) 0.0316(19) Uani 1 1 d . . .
C2 C 0.3899(3) 0.4169(3) 0.1390(5) 0.0316(19) Uani 1 1 d . . .
C3 C 0.3704(3) 0.3914(3) 0.0680(6) 0.041(2) Uani 1 1 d . . .
H3A H 0.3862 0.3615 0.0431 0.049 Uiso 1 1 calc R . .
C4 C 0.3281(3) 0.4091(3) 0.0331(6) 0.043(2) Uani 1 1 d . . .
H4A H 0.3149 0.3916 -0.0163 0.052 Uiso 1 1 calc R . .
C5 C 0.3048(3) 0.4520(3) 0.0693(6) 0.037(2) Uani 1 1 d . . .
H5A H 0.2753 0.4635 0.0459 0.044 Uiso 1 1 calc R . .
C6 C 0.3245(2) 0.4786(3) 0.1405(6) 0.0311(19) Uani 1 1 d . . .
C7 C 0.3671(3) 0.4610(3) 0.1749(5) 0.0314(19) Uani 1 1 d . . .
H7A H 0.3809 0.4791 0.2232 0.038 Uiso 1 1 calc R . .
C8 C 0.2989(2) 0.5253(3) 0.1803(6) 0.033(2) Uani 1 1 d . . .
C9 C 0.2977(3) 0.6704(3) 0.1739(6) 0.034(2) Uani 1 1 d . . .
C10 C 0.3255(3) 0.7122(3) 0.1262(6) 0.035(2) Uani 1 1 d . . .
C11 C 0.3109(4) 0.7284(3) 0.0440(7) 0.062(3) Uani 1 1 d . . .
H11A H 0.2835 0.7130 0.0179 0.075 Uiso 1 1 calc R . .
C12 C 0.3365(4) 0.7667(3) 0.0008(7) 0.071(4) Uani 1 1 d . . .
H12A H 0.3267 0.7777 -0.0557 0.085 Uiso 1 1 calc R . .
C13 C 0.3765(4) 0.7897(3) 0.0383(6) 0.048(3) Uani 1 1 d . . .
H13A H 0.3939 0.8164 0.0078 0.057 Uiso 1 1 calc R . .
C14 C 0.3909(3) 0.7735(2) 0.1205(5) 0.0249(17) Uani 1 1 d . . .
C15 C 0.3651(2) 0.7346(2) 0.1642(5) 0.0239(16) Uani 1 1 d . . .
H15A H 0.3749 0.7233 0.2206 0.029 Uiso 1 1 calc R . .
C16 C 0.4342(2) 0.7982(2) 0.1623(4) 0.0169(14) Uani 1 1 d . . .
C17 C 0.4826(5) 0.2525(5) 0.0204(9) 0.023(3) Uani 0.50 1 d P . .
H17A H 0.4485 0.2538 0.0236 0.027 Uiso 0.50 1 d PR . .
H17B H 0.4913 0.2196 -0.0074 0.027 Uiso 0.50 1 d PR . .
C18 C 0.5000 0.2990(4) -0.0366(7) 0.039(3) Uani 1 2 d S . .
H18A H 0.4862 0.2966 -0.0936 0.059 Uiso 0.50 1 d PR . .
H18B H 0.4908 0.3321 -0.0098 0.059 Uiso 0.50 1 d PR . .
H18C H 0.5340 0.2975 -0.0412 0.059 Uiso 0.50 1 d PR . .
C19 C 0.1926(4) 0.6039(3) 0.0025(9) 0.058(3) Uani 1 1 d . . .
H19A H 0.2205 0.6252 0.0026 0.069 Uiso 1 1 calc R . .
C20 C 0.1980(5) 0.6062(5) -0.1562(9) 0.102(5) Uani 1 1 d . . .
H20A H 0.2256 0.6286 -0.1426 0.153 Uiso 1 1 calc R . .
H20B H 0.1753 0.6268 -0.1912 0.153 Uiso 1 1 calc R . .
H20C H 0.2083 0.5747 -0.1890 0.153 Uiso 1 1 calc R . .
C21 C 0.1339(4) 0.5559(4) -0.0807(7) 0.065(3) Uani 1 1 d . . .
H21A H 0.1227 0.5479 -0.0216 0.098 Uiso 1 1 calc R . .
H21B H 0.1419 0.5225 -0.1106 0.098 Uiso 1 1 calc R . .
H21C H 0.1087 0.5744 -0.1129 0.098 Uiso 1 1 calc R . .
O2W O 0.5000 0.4800(11) 0.0329(15) 0.065(6) Uiso 0.50 2 d SP . 1
C22 C 0.4454(5) 0.0515(5) 0.1766(9) 0.076(4) Uiso 1 1 d . A 1
C23 C 0.4506(6) 0.1502(7) 0.2048(13) 0.125(6) Uiso 1 1 d . A 1
C24 C 0.4256(5) 0.0971(6) 0.3200(10) 0.095(5) Uiso 1 1 d . A 1
O11' O 0.4577(4) 0.1582(4) 0.1303(7) 0.016(3) Uiso 0.408(11) 1 d P A 2
O2W' O 0.5000 0.4968(6) 0.1225(10) 0.042(4) Uiso 0.50 2 d SP B 2
C22' C 0.4217(11) 0.0653(13) 0.1901(19) 0.065(8) Uiso 0.408(11) 1 d P A 2
C23' C 0.4233(5) 0.1386(6) 0.1394(10) 0.011(4) Uiso 0.408(11) 1 d P A 2
H2WA H 0.473(2) 0.484(2) 0.026(4) 0.000(14) Uiso 1 1 d . . .
H2WB H 0.5000 0.449(5) 0.019(8) 0.05(4) Uiso 1 2 d S . .

loop_
_atom_site_aniso_label
_atom_site_aniso_U_11
_atom_site_aniso_U_22
_atom_site_aniso_U_33
_atom_site_aniso_U_23
_atom_site_aniso_U_13
_atom_site_aniso_U_12
Cu1 0.0102(5) 0.0074(5) 0.0157(6) -0.0012(4) 0.000 0.000
Cu2 0.0221(6) 0.0061(5) 0.0168(6) -0.0011(4) 0.000 0.000
Cu3 0.0143(4) 0.0075(4) 0.0707(8) -0.0050(4) -0.0200(5) 0.0019(4)
O1 0.013(3) 0.017(2) 0.067(4) 0.006(3) 0.003(3) 0.005(2)
O1W 0.109(8) 0.018(4) 0.015(4) -0.007(3) 0.000 0.000
O2 0.034(3) 0.053(4) 0.028(3) 0.005(3) -0.001(3) 0.028(3)
O3 0.012(3) 0.016(3) 0.079(4) 0.002(3) -0.006(3) 0.004(2)
O4 0.012(3) 0.020(3) 0.078(4) 0.005(3) -0.007(3) 0.003(2)
O5 0.031(3) 0.014(3) 0.075(4) 0.003(3) -0.031(3) -0.005(2)
O6 0.027(3) 0.014(2) 0.078(4) 0.014(3) -0.027(3) -0.010(2)
O7 0.023(3) 0.020(2) 0.025(3) 0.009(2) -0.006(2) -0.007(2)
O8 0.044(3) 0.015(2) 0.031(3) 0.007(2) -0.017(2) -0.012(2)
O9 0.085(7) 0.016(4) 0.018(4) -0.005(3) 0.000 0.000
O10 0.033(4) 0.028(3) 0.078(5) -0.016(3) -0.030(4) 0.009(3)
O11 0.123(9) 0.130(9) 0.105(8) 0.010(7) 0.002(7) 0.001(7)
N1 0.058(5) 0.026(4) 0.094(7) 0.001(4) -0.051(5) -0.006(4)
N2 0.013(3) 0.007(3) 0.280(16) 0.052(6) -0.010(6) -0.003(3)
C1 0.020(4) 0.029(4) 0.046(5) 0.021(4) 0.014(4) 0.008(4)
C2 0.021(4) 0.031(4) 0.042(5) 0.023(4) 0.007(4) 0.014(3)
C3 0.041(5) 0.040(5) 0.041(5) 0.016(4) 0.006(4) 0.027(4)
C4 0.041(5) 0.052(6) 0.037(5) 0.014(4) 0.000(4) 0.026(4)
C5 0.020(4) 0.032(4) 0.058(6) 0.022(4) 0.003(4) 0.011(4)
C6 0.010(4) 0.025(4) 0.059(5) 0.023(4) 0.009(4) 0.006(3)
C7 0.018(4) 0.024(4) 0.052(5) 0.021(4) 0.007(4) -0.002(3)
C8 0.007(4) 0.012(4) 0.080(7) 0.021(4) 0.011(4) -0.003(3)
C9 0.022(4) 0.016(4) 0.066(6) 0.003(4) -0.026(4) -0.001(3)
C10 0.037(5) 0.007(3) 0.060(6) -0.001(3) -0.030(4) -0.002(3)
C11 0.070(7) 0.013(4) 0.105(8) 0.014(5) -0.067(6) -0.020(4)
C12 0.104(9) 0.029(5) 0.079(7) 0.028(5) -0.071(7) -0.030(5)
C13 0.078(7) 0.012(4) 0.054(6) 0.013(4) -0.041(5) -0.017(4)
C14 0.029(4) 0.004(3) 0.042(5) 0.003(3) -0.015(3) 0.001(3)
C15 0.030(4) 0.006(3) 0.036(4) -0.003(3) -0.014(3) 0.003(3)
C16 0.026(4) 0.012(3) 0.013(3) -0.008(3) -0.001(3) -0.004(3)
C17 0.021(7) 0.016(6) 0.030(8) -0.003(6) -0.007(5) 0.001(5)
C18 0.072(9) 0.018(5) 0.028(6) 0.001(5) 0.000 0.000
C19 0.057(7) 0.018(4) 0.098(9) -0.006(5) -0.050(7) 0.003(4)
C20 0.114(12) 0.108(11) 0.085(10) 0.030(8) -0.058(9) -0.032(9)
C21 0.068(7) 0.034(5) 0.094(8) 0.002(5) -0.053(6) -0.018(5)

loop_
_atom_type_symbol
_atom_type_description
_atom_type_scat_dispersion_real
_atom_type_scat_dispersion_imag
_atom_type_scat_source
C C 0.0033 0.0016 'International Tables Vol C Tables 4.2.6.8 and 6.1.1.4'
H H 0.0000 0.0000 'International Tables Vol C Tables 4.2.6.8 and 6.1.1.4'
N N 0.0061 0.0033 'International Tables Vol C Tables 4.2.6.8 and 6.1.1.4'
O O 0.0106 0.0060 'International Tables Vol C Tables 4.2.6.8 and 6.1.1.4'
Cu Cu 0.3201 1.2651 'International Tables Vol C Tables 4.2.6.8 and 6.1.1.4'

loop_
_geom_angle_atom_site_label_1
_geom_angle_atom_site_label_2
_geom_angle_atom_site_label_3
_geom_angle
_geom_angle_site_symmetry_1
_geom_angle_site_symmetry_3
O2 Cu1 O2 90.4(4) 12_655 .
O2 Cu1 O7 88.1(2) 12_655 3_645
O2 Cu1 O7 168.0(2) . 3_645
O2 Cu1 O7 168.0(2) 12_655 10_556
O2 Cu1 O7 88.1(2) . 10_556
O7 Cu1 O7 90.9(3) 3_645 10_556
O2 Cu1 O9 94.9(2) 12_655 .
O2 Cu1 O9 94.9(2) . .
O7 Cu1 O9 97.12(19) 3_645 .
O7 Cu1 O9 97.12(19) 10_556 .
O2 Cu1 Cu2 82.43(17) 12_655 .
O2 Cu1 Cu2 82.43(17) . .
O7 Cu1 Cu2 85.56(13) 3_645 .
O7 Cu1 Cu2 85.56(13) 10_556 .
O9 Cu1 Cu2 176.2(2) . .
O8 Cu2 O8 92.0(3) 3_645 10_556
O8 Cu2 O1 87.8(2) 3_645 12_655
O8 Cu2 O1 167.1(2) 10_556 12_655
O8 Cu2 O1 167.1(2) 3_645 .
O8 Cu2 O1 87.8(2) 10_556 .
O1 Cu2 O1 89.6(3) 12_655 .
O8 Cu2 O1W 96.69(19) 3_645 .
O8 Cu2 O1W 96.69(19) 10_556 .
O1 Cu2 O1W 96.2(2) 12_655 .
O1 Cu2 O1W 96.2(2) . .
O8 Cu2 Cu1 82.14(14) 3_645 .
O8 Cu2 Cu1 82.14(14) 10_556 .
O1 Cu2 Cu1 85.04(17) 12_655 .
O1 Cu2 Cu1 85.04(17) . .
O1W Cu2 Cu1 178.3(2) . .
O4 Cu3 O5 170.8(2) 7_545 .
O4 Cu3 O6 90.2(2) 7_545 7_545
O5 Cu3 O6 89.0(2) . 7_545
O4 Cu3 O3 88.4(2) 7_545 .
O5 Cu3 O3 90.0(2) . .
O6 Cu3 O3 165.8(2) 7_545 .
O4 Cu3 O10 95.4(3) 7_545 .
O5 Cu3 O10 93.7(3) . .
O6 Cu3 O10 103.0(2) 7_545 .
O3 Cu3 O10 91.2(2) . .
O4 Cu3 Cu3 87.05(18) 7_545 7_545
O5 Cu3 Cu3 83.71(16) . 7_545
O6 Cu3 Cu3 84.54(16) 7_545 7_545
O3 Cu3 Cu3 81.29(16) . 7_545
O10 Cu3 Cu3 172.00(19) . 7_545
C1 O1 Cu2 121.9(5) . .
Cu2 O1W H1WA 113.6 . .
Cu2 O1W H1WB 113.3 . .
H1WA O1W H1WB 110.8 . .
C1 O2 Cu1 126.2(5) . .
C8 O3 Cu3 125.0(6) . .
C8 O4 Cu3 120.0(5) . 7_545
C9 O5 Cu3 123.7(6) . .
C9 O6 Cu3 122.5(5) . 7_545
C16 O7 Cu1 121.2(4) . 10_566
C16 O8 Cu2 124.9(4) . 10_566
C17 O9 C17 43.4(12) . 12_655
C17 O9 Cu1 134.0(7) . .
C17 O9 Cu1 134.0(7) 12_655 .
C17 O9 H9B 103.8 . .
C17 O9 H9B 61.5 12_655 .
Cu1 O9 H9B 104.1 . .
C19 O10 Cu3 120.3(6) . .
C19 N1 C20 121.8(9) . .
C19 N1 C21 119.2(10) . .
C20 N1 C21 119.0(9) . .
C22' N2 C23 131(2) . .
C22' N2 C24 113.2(17) . .
C23 N2 C24 112.4(14) . .
C22' N2 C22 31.2(16) . .
C23 N2 C22 123.6(14) . .
C24 N2 C22 121.6(9) . .
C22' N2 C23' 85.7(19) . .
C23 N2 C23' 47.9(10) . .
C24 N2 C23' 139.9(10) . .
C22 N2 C23' 93.3(11) . .
O1 C1 O2 123.9(7) . .
O1 C1 C2 119.9(7) . .
O2 C1 C2 116.0(8) . .
C3 C2 C7 120.0(7) . .
C3 C2 C1 120.6(7) . .
C7 C2 C1 119.4(8) . .
C2 C3 C4 120.0(8) . .
C2 C3 H3A 120.0 . .
C4 C3 H3A 120.0 . .
C5 C4 C3 120.4(9) . .
C5 C4 H4A 119.8 . .
C3 C4 H4A 119.8 . .
C4 C5 C6 120.0(7) . .
C4 C5 H5A 120.0 . .
C6 C5 H5A 120.0 . .
C7 C6 C5 119.5(7) . .
C7 C6 C8 120.6(8) . .
C5 C6 C8 119.9(7) . .
C6 C7 C2 120.1(8) . .
C6 C7 H7A 120.0 . .
C2 C7 H7A 120.0 . .
O4 C8 O3 126.1(7) . .
O4 C8 C6 117.0(7) . .
O3 C8 C6 116.9(8) . .
O6 C9 O5 125.1(7) . .
O6 C9 C10 118.4(6) . .
O5 C9 C10 116.5(7) . .
C15 C10 C11 120.5(8) . .
C15 C10 C9 120.0(7) . .
C11 C10 C9 119.5(7) . .
C12 C11 C10 119.2(8) . .
C12 C11 H11A 120.4 . .
C10 C11 H11A 120.4 . .
C11 C12 C13 121.1(8) . .
C11 C12 H12A 119.5 . .
C13 C12 H12A 119.5 . .
C14 C13 C12 119.4(8) . .
C14 C13 H13A 120.3 . .
C12 C13 H13A 120.3 . .
C13 C14 C15 119.6(7) . .
C13 C14 C16 120.1(7) . .
C15 C14 C16 120.3(6) . .
C10 C15 C14 120.2(7) . .
C10 C15 H15A 119.9 . .
C14 C15 H15A 119.9 . .
O7 C16 O8 125.9(6) . .
O7 C16 C14 116.9(6) . .
O8 C16 C14 117.1(6) . .
C17 C17 O9 68.3(6) 12_655 .
C17 C17 C18 71.4(5) 12_655 .
O9 C17 C18 113.7(10) . .
C17 C17 H17A 176.5 12_655 .
O9 C17 H17A 108.7 . .
C18 C17 H17A 108.9 . .
C17 C17 H17B 75.2 12_655 .
O9 C17 H17B 109.1 . .
C18 C17 H17B 108.5 . .
H17A C17 H17B 107.8 . .
C17 C18 C17 37.2(10) . 12_655
C17 C18 H18A 110.1 . .
C17 C18 H18A 127.0 12_655 .
C17 C18 H18B 108.9 . .
C17 C18 H18B 119.8 12_655 .
H18A C18 H18B 109.5 . .
C17 C18 H18C 109.4 . .
C17 C18 H18C 72.3 12_655 .
H18A C18 H18C 109.5 . .
H18B C18 H18C 109.5 . .
O10 C19 N1 127.0(10) . .
O10 C19 H19A 116.5 . .
N1 C19 H19A 116.5 . .
N1 C20 H20A 109.5 . .
N1 C20 H20B 109.5 . .
H20A C20 H20B 109.5 . .
N1 C20 H20C 109.5 . .
H20A C20 H20C 109.5 . .
H20B C20 H20C 109.5 . .
N1 C21 H21A 109.5 . .
N1 C21 H21B 109.5 . .
H21A C21 H21B 109.5 . .
N1 C21 H21C 109.5 . .
H21A C21 H21C 109.5 . .
H21B C21 H21C 109.5 . .
O2W O2W H2WA 79(5) 9_665 .
O2W O2W H2WB 120(10) 9_665 .
H2WA O2W H2WB 96(6) . .
O11 C22 N2 138.3(12) . .
N2 C22' C23' 59.5(16) . .
O11' C23' N2 99.3(12) . .
O11' C23' C22' 118.9(15) . .
N2 C23' C22' 34.8(9) . .

loop_
_geom_bond_atom_site_label_1
_geom_bond_atom_site_label_2
_geom_bond_distance
_geom_bond_site_symmetry_2
Cu1 O2 1.946(5) 12_655
Cu1 O2 1.946(5) .
Cu1 O7 1.963(5) 3_645
Cu1 O7 1.963(5) 10_556
Cu1 O9 2.078(7) .
Cu1 Cu2 2.6431(15) .
Cu2 O8 1.967(5) 3_645
Cu2 O8 1.967(5) 10_556
Cu2 O1 1.973(5) 12_655
Cu2 O1 1.973(5) .
Cu2 O1W 2.118(7) .
Cu3 O4 1.954(6) 7_545
Cu3 O5 1.962(5) .
Cu3 O6 1.972(5) 7_545
Cu3 O3 1.989(5) .
Cu3 O10 2.124(6) .
Cu3 Cu3 2.6277(18) 7_545
O1 C1 1.251(10) .
O1W H1WA 0.8502 .
O1W H1WB 0.8501 .
O2 C1 1.260(9) .
O3 C8 1.256(9) .
O4 C8 1.249(10) .
O4 Cu3 1.954(6) 7_545
O5 C9 1.261(8) .
O6 C9 1.252(9) .
O6 Cu3 1.972(5) 7_545
O7 C16 1.243(8) .
O7 Cu1 1.963(5) 10_566
O8 C16 1.252(8) .
O8 Cu2 1.967(5) 10_566
O9 C17 1.324(14) .
O9 C17 1.324(14) 12_655
O9 H9B 0.8499 .
O10 C19 1.193(13) .
O11 C22 1.413(15) .
N1 C19 1.348(13) .
N1 C20 1.444(16) .
N1 C21 1.443(11) .
N2 C22' 1.14(3) .
N2 C23 1.366(18) .
N2 C24 1.426(17) .
N2 C22 1.483(18) .
N2 C23' 1.723(18) .
C1 C2 1.493(10) .
C2 C3 1.376(12) .
C2 C7 1.391(11) .
C3 C4 1.380(11) .
C3 H3A 0.9500 .
C4 C5 1.374(11) .
C4 H4A 0.9500 .
C5 C6 1.395(12) .
C5 H5A 0.9500 .
C6 C7 1.380(10) .
C6 C8 1.503(11) .
C7 H7A 0.9500 .
C9 C10 1.497(11) .
C10 C15 1.377(10) .
C10 C11 1.386(12) .
C11 C12 1.371(13) .
C11 H11A 0.9500 .
C12 C13 1.389(12) .
C12 H12A 0.9500 .
C13 C14 1.386(10) .
C13 H13A 0.9500 .
C14 C15 1.387(10) .
C14 C16 1.510(9) .
C15 H15A 0.9500 .
C17 C17 0.98(3) 12_655
C17 C18 1.534(16) .
C17 H17A 0.9602 .
C17 H17B 0.9599 .
C18 C17 1.534(16) 12_655
C18 H18A 0.9598 .
C18 H18B 0.9601 .
C18 H18C 0.9600 .
C19 H19A 0.9500 .
C20 H20A 0.9800 .
C20 H20B 0.9800 .
C20 H20C 0.9800 .
C21 H21A 0.9800 .
C21 H21B 0.9800 .
C21 H21C 0.9800 .
O2W O2W 1.42(5) 9_665
O2W H2WA 0.78(5) .
O2W H2WB 0.81(12) .
O11' C23' 1.094(17) .
C22' C23' 1.99(3) .
